data_2243528
loop_
_publ_author_name
'Weil, Matthias'
'F\"urst, Markus'

_publ_section_title
;
 Crystal structure of
 (1,4-diphenyl-4<i>H</i>-1,2,4-triazol-3-yl)phenylamine difluorophosphate,
 and a survey of the difluorophosphate anion (PO~2~F~2~^{-^})
;
_journal_coeditor_code PK2629
_journal_issue 7
_journal_name_full 'Acta Crystallographica Section E'
_journal_page_first 1003
_journal_page_last 1006
_journal_paper_doi 10.1107/S2056989020006933
_journal_volume 76
_journal_year 2020
_chemical_formula_iupac 'C20 H17 N4 +, P O2 F2 -'
_chemical_formula_moiety 'C20 H17 N4 +, F2 O2 P -'
_chemical_formula_sum 'C20 H17 F2 N4 O2 P'
_chemical_formula_weight 414.35
_chemical_name_systematic
;
3-Anilino-1,4-diphenyl-1<i>H</i>-1,2,4-triazol-4-ium
difluorophosphate
;
_space_group_crystal_system monoclinic
_space_group_IT_number 14
_space_group_name_Hall '-P 2yn'
_space_group_name_H-M_alt 'P 1 21/n 1'
_atom_sites_solution_hydrogens mixed
_audit_creation_method SHELXL-2018/3
_cell_angle_alpha 90
_cell_angle_beta 102.138(2)
_cell_angle_gamma 90
_cell_formula_units_Z 4
_cell_length_a 7.3811(5)
_cell_length_b 14.9963(9)
_cell_length_c 16.9217(10)
_cell_measurement_reflns_used 7088
_cell_measurement_temperature 100(2)
_cell_measurement_theta_max 29.883
_cell_measurement_theta_min 2.463
_cell_volume 1831.2(2)
_computing_cell_refinement
;
SAINT (Bruker, 2016)
;
_computing_data_collection
;
APEX2 (Bruker, 2016)
;
_computing_data_reduction
;
SAINT (Bruker, 2016)
;
_computing_molecular_graphics
;
MERCURY (Macrae <i>et al.</i>,  2020)
;
_computing_publication_material
;
publCIF (Westrip, 2010)
;
_computing_structure_refinement
;
SHELXL (Sheldrick, 2015b)
;
_computing_structure_solution
;
SHELXT (Sheldrick, 2015a)
;
_diffrn_ambient_temperature 100(2)
_diffrn_measured_fraction_theta_full 1.000
_diffrn_measured_fraction_theta_max 1.000
_diffrn_measurement_device_type 'Bruker APEXII CCD'
_diffrn_measurement_method '\w- and f-scans'
_diffrn_radiation_type MoK\a
_diffrn_radiation_wavelength 0.71073
_diffrn_reflns_av_R_equivalents 0.0457
_diffrn_reflns_av_unetI/netI 0.0368
_diffrn_reflns_limit_h_max 10
_diffrn_reflns_limit_h_min -10
_diffrn_reflns_limit_k_max 21
_diffrn_reflns_limit_k_min -21
_diffrn_reflns_limit_l_max 23
_diffrn_reflns_limit_l_min -23
_diffrn_reflns_number 30253
_diffrn_reflns_theta_full 25.242
_diffrn_reflns_theta_max 29.966
_diffrn_reflns_theta_min 2.462
_exptl_absorpt_coefficient_mu 0.196
_exptl_absorpt_correction_T_max 0.7460
_exptl_absorpt_correction_T_min 0.7014
_exptl_absorpt_correction_type multi-scan
_exptl_absorpt_process_details
;
(<i>SADABS</i>; Krause <i>et al.</i>, 2015)
;
_exptl_crystal_colour light-brown
_exptl_crystal_density_diffrn 1.503
_exptl_crystal_description bar
_exptl_crystal_F_000 856
_exptl_crystal_size_max 0.500
_exptl_crystal_size_mid 0.100
_exptl_crystal_size_min 0.100
_refine_diff_density_max 0.384
_refine_diff_density_min -0.360
_refine_ls_extinction_method none
_refine_ls_goodness_of_fit_ref 1.031
_refine_ls_hydrogen_treatment mixed
_refine_ls_matrix_type full
_refine_ls_number_parameters 266
_refine_ls_number_reflns 5325
_refine_ls_number_restraints 0
_refine_ls_restrained_S_all 1.031
_refine_ls_R_factor_all 0.0590
_refine_ls_R_factor_gt 0.0393
_refine_ls_shift/su_max 0.001
_refine_ls_shift/su_mean 0.000
_refine_ls_structure_factor_coef Fsqd
_refine_ls_weighting_details 'w=1/[\s^2^(Fo^2^)+(0.0405P)^2^+0.7893P] where P=(Fo^2^+2Fc^2^)/3'
_refine_ls_weighting_scheme calc
_refine_ls_wR_factor_gt 0.0898
_refine_ls_wR_factor_ref 0.0996
_reflns_number_gt 4077
_reflns_number_total 5325
_reflns_threshold_expression 'I > 2\s(I)'
_cod_data_source_file pk2629sup1.cif
_cod_data_source_block I
_cod_original_sg_symbol_H-M 'P 21/n'
_cod_database_code 2243528
_shelx_space_group_comment
;
The symmetry employed for this shelxl refinement is uniquely defined
by the following loop, which should always be used as a source of
symmetry information in preference to the above space-group names.
They are only intended as comments.
;
_shelx_estimated_absorpt_t_min 0.908
_shelx_estimated_absorpt_t_max 0.981

loop_
_space_group_symop_operation_xyz
'x, y, z'
'-x+1/2, y+1/2, -z+1/2'
'-x, -y, -z'
'x-1/2, -y-1/2, z-1/2'

loop_
_atom_site_type_symbol
_atom_site_label
_atom_site_fract_x
_atom_site_fract_y
_atom_site_fract_z
_atom_site_U_iso_or_equiv
_atom_site_adp_type
_atom_site_calc_flag
_atom_site_occupancy
_atom_site_disorder_assembly
_atom_site_disorder_group
P P1 0.92663(5) 0.62394(2) 0.23419(2) 0.01781(9) Uani d 1 . .
F F1 1.02420(15) 0.53730(7) 0.27209(7) 0.0427(3) Uani d 1 . .
F F2 0.82504(15) 0.58249(8) 0.15294(6) 0.0399(3) Uani d 1 . .
O O1 1.06913(14) 0.68482(7) 0.21683(6) 0.0215(2) Uani d 1 . .
O O2 0.78943(15) 0.65005(7) 0.28139(6) 0.0256(2) Uani d 1 . .
N N1 0.67953(16) 0.42442(7) 0.49191(7) 0.0167(2) Uani d 1 . .
N N2 0.60128(16) 0.34410(7) 0.46219(7) 0.0159(2) Uani d 1 . .
N N3 0.59412(16) 0.42525(7) 0.35731(7) 0.0160(2) Uani d 1 . .
N N4 0.74014(17) 0.55678(8) 0.42288(7) 0.0172(2) Uani d 1 . .
C C1 0.55145(19) 0.34448(9) 0.38303(8) 0.0173(3) Uani d 1 . .
H H1 0.495559 0.296572 0.349946 0.021 Uiso calc 1 . .
C C2 0.67538(18) 0.47308(9) 0.42636(8) 0.0154(3) Uani d 1 . .
C C3 0.55076(19) 0.45013(9) 0.27301(8) 0.0164(3) Uani d 1 . .
C C4 0.6100(2) 0.39458(9) 0.21783(8) 0.0192(3) Uani d 1 . .
H H4 0.686529 0.344484 0.235566 0.023 Uiso calc 1 . .
C C5 0.5545(2) 0.41403(10) 0.13613(8) 0.0223(3) Uani d 1 . .
H H5 0.592902 0.376766 0.097312 0.027 Uiso calc 1 . .
C C6 0.4434(2) 0.48749(10) 0.11080(9) 0.0234(3) Uani d 1 . .
H H6 0.405364 0.500038 0.054732 0.028 Uiso calc 1 . .
C C7 0.3878(2) 0.54265(10) 0.16687(9) 0.0228(3) Uani d 1 . .
H H7 0.313089 0.593352 0.149122 0.027 Uiso calc 1 . .
C C8 0.4405(2) 0.52423(9) 0.24886(8) 0.0201(3) Uani d 1 . .
H H8 0.402026 0.561559 0.287605 0.024 Uiso calc 1 . .
C C9 0.58060(18) 0.27329(9) 0.51670(8) 0.0161(3) Uani d 1 . .
C C10 0.4911(2) 0.19539(9) 0.48580(8) 0.0199(3) Uani d 1 . .
H H10 0.445350 0.188499 0.429318 0.024 Uiso calc 1 . .
C C11 0.4701(2) 0.12795(10) 0.53908(9) 0.0221(3) Uani d 1 . .
H H11 0.410626 0.073931 0.518867 0.027 Uiso calc 1 . .
C C12 0.5349(2) 0.13848(10) 0.62172(9) 0.0221(3) Uani d 1 . .
H H12 0.517537 0.092364 0.657898 0.026 Uiso calc 1 . .
C C13 0.6250(2) 0.21647(10) 0.65123(9) 0.0242(3) Uani d 1 . .
H H13 0.670021 0.223552 0.707742 0.029 Uiso calc 1 . .
C C14 0.6498(2) 0.28444(10) 0.59862(8) 0.0210(3) Uani d 1 . .
H H14 0.713296 0.337592 0.618605 0.025 Uiso calc 1 . .
C C15 0.82708(19) 0.60945(9) 0.48991(8) 0.0162(3) Uani d 1 . .
C C16 0.8404(2) 0.58403(9) 0.57031(8) 0.0200(3) Uani d 1 . .
H H16 0.792304 0.528252 0.582833 0.024 Uiso calc 1 . .
C C17 0.9249(2) 0.64124(10) 0.63198(9) 0.0226(3) Uani d 1 . .
H H17 0.933453 0.623820 0.686619 0.027 Uiso calc 1 . .
C C18 0.9968(2) 0.72284(9) 0.61568(9) 0.0214(3) Uani d 1 . .
H H18 1.052684 0.761540 0.658329 0.026 Uiso calc 1 . .
C C19 0.9854(2) 0.74688(10) 0.53521(9) 0.0211(3) Uani d 1 . .
H H19 1.036019 0.802151 0.522932 0.025 Uiso calc 1 . .
C C20 0.9009(2) 0.69113(9) 0.47280(8) 0.0198(3) Uani d 1 . .
H H20 0.893375 0.708627 0.418243 0.024 Uiso calc 1 . .
H H1N 0.741(3) 0.5776(12) 0.3758(11) 0.031(5) Uiso d 1 . .

loop_
_atom_site_aniso_label
_atom_site_aniso_U_11
_atom_site_aniso_U_22
_atom_site_aniso_U_33
_atom_site_aniso_U_12
_atom_site_aniso_U_13
_atom_site_aniso_U_23
P1 0.02253(19) 0.01490(16) 0.01649(17) -0.00094(14) 0.00522(14) 0.00142(13)
F1 0.0456(6) 0.0255(5) 0.0631(7) 0.0121(5) 0.0255(6) 0.0221(5)
F2 0.0414(6) 0.0531(7) 0.0280(5) -0.0244(5) 0.0132(4) -0.0184(5)
O1 0.0245(5) 0.0200(5) 0.0200(5) -0.0034(4) 0.0045(4) 0.0023(4)
O2 0.0291(6) 0.0270(6) 0.0231(5) 0.0005(5) 0.0110(5) 0.0005(4)
N1 0.0190(6) 0.0140(5) 0.0175(5) -0.0006(4) 0.0049(5) -0.0010(4)
N2 0.0175(6) 0.0137(5) 0.0169(5) 0.0000(4) 0.0043(4) -0.0015(4)
N3 0.0184(6) 0.0155(5) 0.0144(5) 0.0009(4) 0.0040(4) -0.0012(4)
N4 0.0225(6) 0.0151(5) 0.0147(5) -0.0011(5) 0.0056(5) 0.0001(4)
C1 0.0187(6) 0.0160(6) 0.0178(6) 0.0007(5) 0.0049(5) -0.0010(5)
C2 0.0151(6) 0.0168(6) 0.0148(6) 0.0020(5) 0.0044(5) -0.0019(5)
C3 0.0173(6) 0.0173(6) 0.0145(6) -0.0011(5) 0.0033(5) 0.0008(5)
C4 0.0216(7) 0.0184(6) 0.0178(6) 0.0015(5) 0.0049(5) -0.0010(5)
C5 0.0253(7) 0.0255(7) 0.0170(6) -0.0019(6) 0.0066(6) -0.0028(5)
C6 0.0222(7) 0.0305(8) 0.0168(6) -0.0036(6) 0.0025(6) 0.0034(6)
C7 0.0198(7) 0.0235(7) 0.0239(7) 0.0033(6) 0.0020(6) 0.0063(6)
C8 0.0203(7) 0.0195(7) 0.0208(7) 0.0020(5) 0.0054(6) -0.0015(5)
C9 0.0160(6) 0.0149(6) 0.0184(6) 0.0011(5) 0.0064(5) 0.0015(5)
C10 0.0232(7) 0.0191(7) 0.0174(6) -0.0025(5) 0.0045(5) -0.0016(5)
C11 0.0242(7) 0.0184(7) 0.0243(7) -0.0033(6) 0.0062(6) -0.0017(5)
C12 0.0235(7) 0.0209(7) 0.0221(7) -0.0018(6) 0.0057(6) 0.0052(5)
C13 0.0289(8) 0.0243(7) 0.0184(7) -0.0047(6) 0.0026(6) 0.0012(5)
C14 0.0255(7) 0.0183(7) 0.0188(7) -0.0041(6) 0.0038(6) -0.0014(5)
C15 0.0152(6) 0.0157(6) 0.0179(6) 0.0022(5) 0.0037(5) -0.0019(5)
C16 0.0251(7) 0.0163(6) 0.0185(6) -0.0010(6) 0.0042(6) 0.0011(5)
C17 0.0287(8) 0.0201(7) 0.0180(6) 0.0005(6) 0.0027(6) 0.0004(5)
C18 0.0234(7) 0.0168(6) 0.0219(7) 0.0013(6) 0.0002(6) -0.0034(5)
C19 0.0225(7) 0.0149(6) 0.0256(7) -0.0012(5) 0.0044(6) 0.0001(5)
C20 0.0232(7) 0.0182(6) 0.0190(7) 0.0001(5) 0.0064(6) 0.0008(5)

loop_
_atom_type_symbol
_atom_type_description
_atom_type_scat_dispersion_real
_atom_type_scat_dispersion_imag
_atom_type_scat_source
C C 0.0033 0.0016 'International Tables Vol C Tables 4.2.6.8 and 6.1.1.4'
H H 0.0000 0.0000 'International Tables Vol C Tables 4.2.6.8 and 6.1.1.4'
F F 0.0171 0.0103 'International Tables Vol C Tables 4.2.6.8 and 6.1.1.4'
N N 0.0061 0.0033 'International Tables Vol C Tables 4.2.6.8 and 6.1.1.4'
O O 0.0106 0.0060 'International Tables Vol C Tables 4.2.6.8 and 6.1.1.4'
P P 0.1023 0.0942 'International Tables Vol C Tables 4.2.6.8 and 6.1.1.4'

loop_
_geom_angle_atom_site_label_1
_geom_angle_atom_site_label_2
_geom_angle_atom_site_label_3
_geom_angle_site_symmetry_1
_geom_angle_site_symmetry_3
_geom_angle
_geom_angle_publ_flag
O1 P1 O2 . . 123.22(6) y
O1 P1 F2 . . 107.75(6) y
O2 P1 F2 . . 109.20(6) y
O1 P1 F1 . . 108.21(6) y
O2 P1 F1 . . 108.10(6) y
F2 P1 F1 . . 97.26(7) y
C2 N1 N2 . . 103.95(10) ?
C1 N2 N1 . . 111.91(11) ?
C1 N2 C9 . . 127.89(12) ?
N1 N2 C9 . . 120.19(11) ?
C1 N3 C2 . . 106.29(11) ?
C1 N3 C3 . . 122.23(11) ?
C2 N3 C3 . . 131.44(11) ?
C2 N4 C15 . . 125.98(12) ?
C2 N4 H1N . . 116.8(12) ?
C15 N4 H1N . . 116.7(12) ?
N2 C1 N3 . . 107.41(12) ?
N2 C1 H1 . . 126.3 ?
N3 C1 H1 . . 126.3 ?
N1 C2 N4 . . 127.16(12) ?
N1 C2 N3 . . 110.42(11) ?
N4 C2 N3 . . 122.41(12) ?
C8 C3 C4 . . 122.04(13) ?
C8 C3 N3 . . 119.51(12) ?
C4 C3 N3 . . 118.27(12) ?
C5 C4 C3 . . 118.36(13) ?
C5 C4 H4 . . 120.8 ?
C3 C4 H4 . . 120.8 ?
C6 C5 C4 . . 120.43(14) ?
C6 C5 H5 . . 119.8 ?
C4 C5 H5 . . 119.8 ?
C7 C6 C5 . . 120.29(13) ?
C7 C6 H6 . . 119.9 ?
C5 C6 H6 . . 119.9 ?
C6 C7 C8 . . 120.31(14) ?
C6 C7 H7 . . 119.8 ?
C8 C7 H7 . . 119.8 ?
C3 C8 C7 . . 118.56(13) ?
C3 C8 H8 . . 120.7 ?
C7 C8 H8 . . 120.7 ?
C14 C9 C10 . . 121.68(13) ?
C14 C9 N2 . . 119.20(12) ?
C10 C9 N2 . . 119.12(12) ?
C11 C10 C9 . . 118.60(13) ?
C11 C10 H10 . . 120.7 ?
C9 C10 H10 . . 120.7 ?
C10 C11 C12 . . 120.69(14) ?
C10 C11 H11 . . 119.7 ?
C12 C11 H11 . . 119.7 ?
C13 C12 C11 . . 119.78(13) ?
C13 C12 H12 . . 120.1 ?
C11 C12 H12 . . 120.1 ?
C12 C13 C14 . . 120.39(13) ?
C12 C13 H13 . . 119.8 ?
C14 C13 H13 . . 119.8 ?
C9 C14 C13 . . 118.84(13) ?
C9 C14 H14 . . 120.6 ?
C13 C14 H14 . . 120.6 ?
C20 C15 C16 . . 119.42(12) ?
C20 C15 N4 . . 116.94(12) ?
C16 C15 N4 . . 123.64(12) ?
C17 C16 C15 . . 119.38(13) ?
C17 C16 H16 . . 120.3 ?
C15 C16 H16 . . 120.3 ?
C18 C17 C16 . . 121.67(13) ?
C18 C17 H17 . . 119.2 ?
C16 C17 H17 . . 119.2 ?
C17 C18 C19 . . 118.44(13) ?
C17 C18 H18 . . 120.8 ?
C19 C18 H18 . . 120.8 ?
C20 C19 C18 . . 120.86(13) ?
C20 C19 H19 . . 119.6 ?
C18 C19 H19 . . 119.6 ?
C19 C20 C15 . . 120.22(13) ?
C19 C20 H20 . . 119.9 ?
C15 C20 H20 . . 119.9 ?

loop_
_geom_bond_atom_site_label_1
_geom_bond_atom_site_label_2
_geom_bond_site_symmetry_2
_geom_bond_distance
_geom_bond_publ_flag
P1 O1 . 1.4684(11) y
P1 O2 . 1.4686(11) y
P1 F2 . 1.5510(10) y
P1 F1 . 1.5568(10) y
N1 C2 . 1.3227(17) ?
N1 N2 . 1.3840(15) ?
N2 C1 . 1.3124(17) ?
N2 C9 . 1.4356(17) ?
N3 C1 . 1.3467(17) ?
N3 C2 . 1.3944(16) ?
N3 C3 . 1.4439(16) ?
N4 C2 . 1.3488(17) ?
N4 C15 . 1.4200(17) ?
N4 H1N . 0.857(19) ?
C1 H1 . 0.9500 ?
C3 C8 . 1.3870(19) ?
C3 C4 . 1.3887(19) ?
C4 C5 . 1.3877(19) ?
C4 H4 . 0.9500 ?
C5 C6 . 1.386(2) ?
C5 H5 . 0.9500 ?
C6 C7 . 1.385(2) ?
C6 H6 . 0.9500 ?
C7 C8 . 1.3877(19) ?
C7 H7 . 0.9500 ?
C8 H8 . 0.9500 ?
C9 C14 . 1.3832(18) ?
C9 C10 . 1.3890(19) ?
C10 C11 . 1.385(2) ?
C10 H10 . 0.9500 ?
C11 C12 . 1.389(2) ?
C11 H11 . 0.9500 ?
C12 C13 . 1.386(2) ?
C12 H12 . 0.9500 ?
C13 C14 . 1.391(2) ?
C13 H13 . 0.9500 ?
C14 H14 . 0.9500 ?
C15 C20 . 1.3957(19) ?
C15 C16 . 1.3962(18) ?
C16 C17 . 1.3930(19) ?
C16 H16 . 0.9500 ?
C17 C18 . 1.385(2) ?
C17 H17 . 0.9500 ?
C18 C19 . 1.394(2) ?
C18 H18 . 0.9500 ?
C19 C20 . 1.3878(19) ?
C19 H19 . 0.9500 ?
C20 H20 . 0.9500 ?

loop_
_geom_hbond_atom_site_label_D
_geom_hbond_atom_site_label_H
_geom_hbond_atom_site_label_A
_geom_hbond_site_symmetry_A
_geom_hbond_distance_DH
_geom_hbond_distance_HA
_geom_hbond_distance_DA
_geom_hbond_angle_DHA
_geom_hbond_publ_flag
C1 H1 O1 2_645 0.95 2.02 2.9576(17) 168.1 yes
C20 H20 O2 . 0.95 2.44 3.2291(17) 139.8 yes
C16 H16 N1 . 0.95 2.22 2.8700(18) 124.4 yes
C10 H10 O1 2_645 0.95 2.45 3.3673(17) 161.3 yes
N4 H1N O2 . 0.857(19) 2.025(19) 2.8614(16) 165.0(17) yes

_cod_database_fobs_code 2243528
